data_7242777
loop_
_publ_author_name
'Karnoukhova, Valentina A.'
'Baranov, Vladimir V.'
'Vologzhanina, Anna V.'
'Kravchenko, Angelina N.'
'Fedyanin, Ivan V.'

_publ_section_title
;
 Self-organization of 1,6-dialkyl-3a,6a-diphenylglycolurils in the
 crystalline state
;
_journal_issue 24
_journal_name_full CrystEngComm
_journal_page_first 4312
_journal_page_last 4319
_journal_paper_doi 10.1039/D1CE00434D
_journal_volume 23
_journal_year 2021
_chemical_formula_moiety 'C18 H18 N4 O2'
_chemical_formula_sum 'C18 H18 N4 O2'
_chemical_formula_weight 322.36
_space_group_crystal_system monoclinic
_space_group_IT_number 14
_space_group_name_Hall '-P 2ybc'
_space_group_name_H-M_alt 'P 1 21/c 1'
_atom_sites_solution_hydrogens mixed
_atom_sites_solution_primary dual
_audit_creation_method SHELXL-2016/6
_audit_update_record
;
2021-03-24 deposited with the CCDC.	2021-05-07 downloaded from the CCDC.
;
_cell_angle_alpha 90
_cell_angle_beta 99.279(2)
_cell_angle_gamma 90
_cell_formula_units_Z 4
_cell_length_a 15.1775(15)
_cell_length_b 11.3912(11)
_cell_length_c 9.0508(9)
_cell_measurement_reflns_used 396
_cell_measurement_temperature 120(2)
_cell_measurement_theta_max 25
_cell_measurement_theta_min 3
_cell_volume 1544.3(3)
_computing_cell_refinement 'Bruker SAINT'
_computing_data_collection 'Bruker APEX2'
_computing_data_reduction 'Bruker SAINT'
_computing_molecular_graphics 'SHELXTL (Sheldrick, 2008)'
_computing_publication_material 'SHELXTL (Sheldrick, 2008)'
_computing_structure_refinement 'SHELXL (Sheldrick, 2015b)'
_computing_structure_solution 'SHELXT (Sheldrick, 2015a)'
_diffrn_ambient_temperature 120(2)
_diffrn_detector_type 'Bruker APEX II CCD area detector'
_diffrn_measured_fraction_theta_full 1.000
_diffrn_measured_fraction_theta_max 1.000
_diffrn_measurement_device_type 'Bruker APEX DUO diffractometer'
_diffrn_measurement_method 'omega scans'
_diffrn_radiation_type MoK\a
_diffrn_radiation_wavelength 0.71073
_diffrn_reflns_av_R_equivalents 0.0572
_diffrn_reflns_av_unetI/netI 0.0480
_diffrn_reflns_Laue_measured_fraction_full 1.000
_diffrn_reflns_Laue_measured_fraction_max 1.000
_diffrn_reflns_limit_h_max 21
_diffrn_reflns_limit_h_min -21
_diffrn_reflns_limit_k_max 16
_diffrn_reflns_limit_k_min -16
_diffrn_reflns_limit_l_max 12
_diffrn_reflns_limit_l_min -12
_diffrn_reflns_number 20184
_diffrn_reflns_point_group_measured_fraction_full 1.000
_diffrn_reflns_point_group_measured_fraction_max 1.000
_diffrn_reflns_theta_full 25.242
_diffrn_reflns_theta_max 30.000
_diffrn_reflns_theta_min 2.246
_exptl_absorpt_coefficient_mu 0.094
_exptl_absorpt_correction_T_max 0.7461
_exptl_absorpt_correction_T_min 0.6699
_exptl_absorpt_correction_type multi-scan
_exptl_absorpt_process_details SADABS
_exptl_crystal_colour colorless
_exptl_crystal_density_diffrn 1.386
_exptl_crystal_description prism
_exptl_crystal_F_000 680
_exptl_crystal_size_max 0.250
_exptl_crystal_size_mid 0.200
_exptl_crystal_size_min 0.130
_refine_diff_density_max 0.440
_refine_diff_density_min -0.238
_refine_diff_density_rms 0.054
_refine_ls_extinction_method none
_refine_ls_goodness_of_fit_ref 1.019
_refine_ls_hydrogen_treatment mixed
_refine_ls_matrix_type full
_refine_ls_number_parameters 227
_refine_ls_number_reflns 4509
_refine_ls_number_restraints 0
_refine_ls_restrained_S_all 1.019
_refine_ls_R_factor_all 0.0690
_refine_ls_R_factor_gt 0.0478
_refine_ls_shift/su_max 0.000
_refine_ls_shift/su_mean 0.000
_refine_ls_structure_factor_coef Fsqd
_refine_ls_weighting_details 'w=1/[\s^2^(Fo^2^)+(0.0539P)^2^+0.5114P] where P=(Fo^2^+2Fc^2^)/3'
_refine_ls_weighting_scheme calc
_refine_ls_wR_factor_gt 0.1104
_refine_ls_wR_factor_ref 0.1224
_reflns_Friedel_coverage 0.000
_reflns_number_gt 3354
_reflns_number_total 4509
_reflns_threshold_expression I>2\s(I)
_cod_data_source_file d1ce00434d4.cif
_cod_data_source_block 1a
_cod_depositor_comments 'Adding full bibliography for 7242772--7242787.cif.'
_cod_original_sg_symbol_H-M 'P 21/c'
_cod_database_code 7242777
_shelx_shelxl_version_number 2016/6
_shelx_space_group_comment
;
The symmetry employed for this shelxl refinement is uniquely defined
by the following loop, which should always be used as a source of
symmetry information in preference to the above space-group names.
They are only intended as comments.
;
_shelx_estimated_absorpt_t_min 0.977
_shelx_estimated_absorpt_t_max 0.988

loop_
_space_group_symop_operation_xyz
'x, y, z'
'-x, y+1/2, -z+1/2'
'-x, -y, -z'
'x, -y-1/2, z-1/2'

loop_
_atom_site_label
_atom_site_type_symbol
_atom_site_fract_x
_atom_site_fract_y
_atom_site_fract_z
_atom_site_U_iso_or_equiv
_atom_site_adp_type
_atom_site_occupancy
_atom_site_site_symmetry_order
_atom_site_calc_flag
_atom_site_refinement_flags_posn
_atom_site_refinement_flags_adp
_atom_site_refinement_flags_occupancy
_atom_site_disorder_assembly
_atom_site_disorder_group
O1 O 0.10951(7) 0.29144(9) 1.09347(11) 0.0180(2) Uani 1 1 d . . . . .
O2 O -0.00466(7) 0.62132(9) 0.62136(11) 0.0187(2) Uani 1 1 d . . . . .
N1 N 0.15593(8) 0.32364(10) 0.86606(13) 0.0148(2) Uani 1 1 d . . . . .
H1N H 0.1356(12) 0.2597(18) 0.824(2) 0.027(5) Uiso 1 1 d . . . . .
N2 N 0.13945(8) 0.47538(10) 1.01265(13) 0.0144(2) Uani 1 1 d . . . . .
N3 N 0.11662(8) 0.61740(10) 0.81013(13) 0.0149(2) Uani 1 1 d . . . . .
N4 N 0.08203(8) 0.45585(10) 0.67642(13) 0.0150(2) Uani 1 1 d . . . . .
H4N H 0.0639(12) 0.4220(16) 0.594(2) 0.020(4) Uiso 1 1 d . . . . .
C1 C 0.16460(9) 0.42404(12) 0.77168(14) 0.0129(3) Uani 1 1 d . . . . .
C2 C 0.13188(9) 0.35621(12) 0.99935(15) 0.0137(3) Uani 1 1 d . . . . .
C3 C 0.17478(9) 0.52912(11) 0.88882(15) 0.0130(3) Uani 1 1 d . . . . .
C4 C 0.05795(9) 0.56903(12) 0.69477(15) 0.0148(3) Uani 1 1 d . . . . .
C5 C 0.24159(9) 0.41125(12) 0.68487(15) 0.0146(3) Uani 1 1 d . . . . .
C6 C 0.30965(10) 0.33142(14) 0.72901(17) 0.0206(3) Uani 1 1 d . . . . .
H6A H 0.307258 0.281641 0.812481 0.025 Uiso 1 1 calc R U . . .
C7 C 0.38132(10) 0.32398(15) 0.65158(19) 0.0266(3) Uani 1 1 d . . . . .
H7A H 0.427234 0.268149 0.681433 0.032 Uiso 1 1 calc R U . . .
C8 C 0.38640(11) 0.39692(15) 0.53180(19) 0.0270(4) Uani 1 1 d . . . . .
H8A H 0.436133 0.392498 0.480349 0.032 Uiso 1 1 calc R U . . .
C9 C 0.31871(11) 0.47648(15) 0.48706(19) 0.0268(3) Uani 1 1 d . . . . .
H9A H 0.321733 0.527031 0.404538 0.032 Uiso 1 1 calc R U . . .
C10 C 0.24631(11) 0.48253(14) 0.56270(17) 0.0226(3) Uani 1 1 d . . . . .
H10A H 0.199359 0.536334 0.530174 0.027 Uiso 1 1 calc R U . . .
C11 C 0.26924(9) 0.57375(12) 0.93635(15) 0.0150(3) Uani 1 1 d . . . . .
C12 C 0.32490(10) 0.52042(13) 1.05481(16) 0.0186(3) Uani 1 1 d . . . . .
H12A H 0.302790 0.458222 1.108418 0.022 Uiso 1 1 calc R U . . .
C13 C 0.41237(10) 0.55773(15) 1.09477(18) 0.0243(3) Uani 1 1 d . . . . .
H13A H 0.449964 0.521031 1.175731 0.029 Uiso 1 1 calc R U . . .
C14 C 0.44518(10) 0.64800(15) 1.01751(19) 0.0263(3) Uani 1 1 d . . . . .
H14A H 0.505105 0.673647 1.045478 0.032 Uiso 1 1 calc R U . . .
C15 C 0.39046(10) 0.70088(14) 0.89932(19) 0.0255(3) Uani 1 1 d . . . . .
H15A H 0.412950 0.762766 0.845684 0.031 Uiso 1 1 calc R U . . .
C16 C 0.30296(10) 0.66395(13) 0.85882(17) 0.0199(3) Uani 1 1 d . . . . .
H16A H 0.265751 0.700630 0.777385 0.024 Uiso 1 1 calc R U . . .
C17 C 0.12869(11) 0.53451(13) 1.15022(17) 0.0214(3) Uani 1 1 d . . . . .
H17A H 0.137738 0.478228 1.233187 0.032 Uiso 1 1 calc R U . . .
H17B H 0.068379 0.567442 1.140404 0.032 Uiso 1 1 calc R U . . .
H17C H 0.172678 0.597869 1.170201 0.032 Uiso 1 1 calc R U . . .
C18 C 0.09516(10) 0.72633(12) 0.88032(17) 0.0190(3) Uani 1 1 d . . . . .
H18A H 0.059266 0.776360 0.805581 0.028 Uiso 1 1 calc R U . . .
H18B H 0.150491 0.767219 0.921560 0.028 Uiso 1 1 calc R U . . .
H18C H 0.061273 0.708788 0.961108 0.028 Uiso 1 1 calc R U . . .

loop_
_atom_site_aniso_label
_atom_site_aniso_U_11
_atom_site_aniso_U_22
_atom_site_aniso_U_33
_atom_site_aniso_U_23
_atom_site_aniso_U_13
_atom_site_aniso_U_12
O1 0.0221(5) 0.0174(5) 0.0146(5) 0.0020(4) 0.0034(4) -0.0030(4)
O2 0.0180(5) 0.0198(5) 0.0176(5) 0.0021(4) 0.0005(4) 0.0052(4)
N1 0.0196(6) 0.0117(5) 0.0131(5) -0.0001(4) 0.0025(4) -0.0007(4)
N2 0.0189(6) 0.0131(5) 0.0119(5) -0.0013(4) 0.0047(4) -0.0024(4)
N3 0.0157(6) 0.0118(5) 0.0169(6) -0.0006(4) 0.0015(4) 0.0018(4)
N4 0.0158(6) 0.0155(6) 0.0125(5) -0.0013(4) -0.0008(4) 0.0016(4)
C1 0.0145(6) 0.0125(6) 0.0114(6) -0.0003(5) 0.0012(5) 0.0007(5)
C2 0.0129(6) 0.0145(6) 0.0131(6) -0.0002(5) 0.0002(5) -0.0003(5)
C3 0.0140(6) 0.0126(6) 0.0128(6) -0.0005(5) 0.0034(5) -0.0006(5)
C4 0.0155(6) 0.0162(6) 0.0137(6) 0.0015(5) 0.0052(5) -0.0002(5)
C5 0.0156(6) 0.0150(6) 0.0135(6) -0.0026(5) 0.0028(5) -0.0005(5)
C6 0.0188(7) 0.0244(8) 0.0185(7) 0.0000(6) 0.0027(5) 0.0028(6)
C7 0.0177(7) 0.0341(9) 0.0280(8) -0.0026(7) 0.0041(6) 0.0065(6)
C8 0.0209(8) 0.0358(9) 0.0266(8) -0.0086(7) 0.0109(6) -0.0037(7)
C9 0.0309(9) 0.0292(8) 0.0230(8) 0.0009(7) 0.0128(7) -0.0025(7)
C10 0.0271(8) 0.0222(7) 0.0199(7) 0.0021(6) 0.0081(6) 0.0036(6)
C11 0.0143(6) 0.0150(6) 0.0159(6) -0.0037(5) 0.0034(5) -0.0009(5)
C12 0.0182(7) 0.0199(7) 0.0172(7) 0.0000(5) 0.0011(5) -0.0004(5)
C13 0.0182(7) 0.0314(9) 0.0212(7) -0.0026(6) -0.0027(6) 0.0016(6)
C14 0.0149(7) 0.0317(9) 0.0322(9) -0.0058(7) 0.0035(6) -0.0052(6)
C15 0.0201(7) 0.0244(8) 0.0336(9) 0.0021(7) 0.0094(7) -0.0059(6)
C16 0.0168(7) 0.0202(7) 0.0231(7) 0.0024(6) 0.0043(6) -0.0007(5)
C17 0.0296(8) 0.0199(7) 0.0163(7) -0.0042(6) 0.0086(6) -0.0039(6)
C18 0.0198(7) 0.0138(6) 0.0231(7) -0.0024(5) 0.0032(6) 0.0026(5)

loop_
_atom_type_symbol
_atom_type_description
_atom_type_scat_dispersion_real
_atom_type_scat_dispersion_imag
_atom_type_scat_source
C C 0.0033 0.0016 'International Tables Vol C Tables 4.2.6.8 and 6.1.1.4'
H H 0.0000 0.0000 'International Tables Vol C Tables 4.2.6.8 and 6.1.1.4'
N N 0.0061 0.0033 'International Tables Vol C Tables 4.2.6.8 and 6.1.1.4'
O O 0.0106 0.0060 'International Tables Vol C Tables 4.2.6.8 and 6.1.1.4'

loop_
_geom_angle_atom_site_label_1
_geom_angle_atom_site_label_2
_geom_angle_atom_site_label_3
_geom_angle
_geom_angle_site_symmetry_1
_geom_angle_site_symmetry_3
_geom_angle_publ_flag
C2 N1 C1 111.68(11) . . ?
C2 N1 H1N 119.7(13) . . ?
C1 N1 H1N 118.0(13) . . ?
C2 N2 C17 121.23(12) . . ?
C2 N2 C3 112.76(11) . . ?
C17 N2 C3 125.03(11) . . ?
C4 N3 C3 111.37(11) . . ?
C4 N3 C18 120.71(12) . . ?
C3 N3 C18 122.65(11) . . ?
C4 N4 C1 112.90(11) . . ?
C4 N4 H4N 119.0(12) . . ?
C1 N4 H4N 122.6(12) . . ?
N1 C1 N4 113.41(11) . . ?
N1 C1 C5 112.41(11) . . ?
N4 C1 C5 112.37(11) . . ?
N1 C1 C3 102.11(10) . . ?
N4 C1 C3 100.98(10) . . ?
C5 C1 C3 114.68(11) . . ?
O1 C2 N2 124.77(13) . . ?
O1 C2 N1 126.73(13) . . ?
N2 C2 N1 108.47(12) . . ?
N3 C3 N2 113.61(11) . . ?
N3 C3 C11 112.35(11) . . ?
N2 C3 C11 111.83(11) . . ?
N3 C3 C1 102.06(10) . . ?
N2 C3 C1 100.89(10) . . ?
C11 C3 C1 115.30(11) . . ?
O2 C4 N4 126.66(13) . . ?
O2 C4 N3 124.70(13) . . ?
N4 C4 N3 108.64(12) . . ?
C10 C5 C6 118.91(13) . . ?
C10 C5 C1 120.10(12) . . ?
C6 C5 C1 120.96(12) . . ?
C5 C6 C7 120.19(14) . . ?
C5 C6 H6A 119.9 . . ?
C7 C6 H6A 119.9 . . ?
C8 C7 C6 120.55(15) . . ?
C8 C7 H7A 119.7 . . ?
C6 C7 H7A 119.7 . . ?
C7 C8 C9 119.55(14) . . ?
C7 C8 H8A 120.2 . . ?
C9 C8 H8A 120.2 . . ?
C8 C9 C10 119.94(15) . . ?
C8 C9 H9A 120.0 . . ?
C10 C9 H9A 120.0 . . ?
C5 C10 C9 120.85(15) . . ?
C5 C10 H10A 119.6 . . ?
C9 C10 H10A 119.6 . . ?
C16 C11 C12 119.00(13) . . ?
C16 C11 C3 120.91(13) . . ?
C12 C11 C3 120.02(12) . . ?
C13 C12 C11 120.26(14) . . ?
C13 C12 H12A 119.9 . . ?
C11 C12 H12A 119.9 . . ?
C14 C13 C12 120.33(15) . . ?
C14 C13 H13A 119.8 . . ?
C12 C13 H13A 119.8 . . ?
C13 C14 C15 119.72(14) . . ?
C13 C14 H14A 120.1 . . ?
C15 C14 H14A 120.1 . . ?
C14 C15 C16 120.22(15) . . ?
C14 C15 H15A 119.9 . . ?
C16 C15 H15A 119.9 . . ?
C15 C16 C11 120.47(14) . . ?
C15 C16 H16A 119.8 . . ?
C11 C16 H16A 119.8 . . ?
N2 C17 H17A 109.5 . . ?
N2 C17 H17B 109.5 . . ?
H17A C17 H17B 109.5 . . ?
N2 C17 H17C 109.5 . . ?
H17A C17 H17C 109.5 . . ?
H17B C17 H17C 109.5 . . ?
N3 C18 H18A 109.5 . . ?
N3 C18 H18B 109.5 . . ?
H18A C18 H18B 109.5 . . ?
N3 C18 H18C 109.5 . . ?
H18A C18 H18C 109.5 . . ?
H18B C18 H18C 109.5 . . ?

loop_
_geom_bond_atom_site_label_1
_geom_bond_atom_site_label_2
_geom_bond_distance
_geom_bond_site_symmetry_2
_geom_bond_publ_flag
O1 C2 1.2160(16) . ?
O2 C4 1.2230(16) . ?
N1 C2 1.3668(18) . ?
N1 C1 1.4461(17) . ?
N1 H1N 0.86(2) . ?
N2 C2 1.3660(17) . ?
N2 C17 1.4479(18) . ?
N2 C3 1.4533(17) . ?
N3 C4 1.3736(18) . ?
N3 C3 1.4474(17) . ?
N3 C18 1.4546(18) . ?
N4 C4 1.3576(18) . ?
N4 C1 1.4479(17) . ?
N4 H4N 0.849(19) . ?
C1 C5 1.5167(19) . ?
C1 C3 1.5899(18) . ?
C3 C11 1.5166(19) . ?
C5 C10 1.383(2) . ?
C5 C6 1.386(2) . ?
C6 C7 1.388(2) . ?
C6 H6A 0.9500 . ?
C7 C8 1.378(2) . ?
C7 H7A 0.9500 . ?
C8 C9 1.381(2) . ?
C8 H8A 0.9500 . ?
C9 C10 1.387(2) . ?
C9 H9A 0.9500 . ?
C10 H10A 0.9500 . ?
C11 C16 1.388(2) . ?
C11 C12 1.393(2) . ?
C12 C13 1.385(2) . ?
C12 H12A 0.9500 . ?
C13 C14 1.381(2) . ?
C13 H13A 0.9500 . ?
C14 C15 1.382(2) . ?
C14 H14A 0.9500 . ?
C15 C16 1.385(2) . ?
C15 H15A 0.9500 . ?
C16 H16A 0.9500 . ?
C17 H17A 0.9800 . ?
C17 H17B 0.9800 . ?
C17 H17C 0.9800 . ?
C18 H18A 0.9800 . ?
C18 H18B 0.9800 . ?
C18 H18C 0.9800 . ?

loop_
_geom_hbond_atom_site_label_D
_geom_hbond_atom_site_label_H
_geom_hbond_atom_site_label_A
_geom_hbond_distance_DH
_geom_hbond_distance_HA
_geom_hbond_distance_DA
_geom_hbond_angle_DHA
_geom_hbond_site_symmetry_A
N1 H1N O1 0.86(2) 2.14(2) 2.7823(15) 131.5(17) 4_565
N4 H4N O1 0.849(19) 2.528(18) 2.9620(16) 112.8(14) 4_565
N1 H1N O2 0.86(2) 2.645(19) 3.2680(16) 130.6(16) 2_546
N4 H4N O2 0.849(19) 2.066(19) 2.8974(16) 165.9(17) 3_566

loop_
_geom_torsion_atom_site_label_1
_geom_torsion_atom_site_label_2
_geom_torsion_atom_site_label_3
_geom_torsion_atom_site_label_4
_geom_torsion
_geom_torsion_site_symmetry_1
_geom_torsion_site_symmetry_2
_geom_torsion_site_symmetry_3
_geom_torsion_site_symmetry_4
_geom_torsion_publ_flag
C2 N1 C1 N4 -88.81(14) . . . . ?
C2 N1 C1 C5 142.36(12) . . . . ?
C2 N1 C1 C3 18.96(14) . . . . ?
C4 N4 C1 N1 123.96(13) . . . . ?
C4 N4 C1 C5 -107.18(13) . . . . ?
C4 N4 C1 C3 15.49(14) . . . . ?
C17 N2 C2 O1 5.7(2) . . . . ?
C3 N2 C2 O1 175.00(13) . . . . ?
C17 N2 C2 N1 -172.58(12) . . . . ?
C3 N2 C2 N1 -3.32(16) . . . . ?
C1 N1 C2 O1 170.75(13) . . . . ?
C1 N1 C2 N2 -10.98(15) . . . . ?
C4 N3 C3 N2 -89.78(13) . . . . ?
C18 N3 C3 N2 64.67(16) . . . . ?
C4 N3 C3 C11 142.01(11) . . . . ?
C18 N3 C3 C11 -63.54(16) . . . . ?
C4 N3 C3 C1 17.93(14) . . . . ?
C18 N3 C3 C1 172.38(12) . . . . ?
C2 N2 C3 N3 122.67(12) . . . . ?
C17 N2 C3 N3 -68.55(17) . . . . ?
C2 N2 C3 C11 -108.85(13) . . . . ?
C17 N2 C3 C11 59.93(17) . . . . ?
C2 N2 C3 C1 14.23(14) . . . . ?
C17 N2 C3 C1 -176.99(12) . . . . ?
N1 C1 C3 N3 -136.19(10) . . . . ?
N4 C1 C3 N3 -19.09(12) . . . . ?
C5 C1 C3 N3 101.97(12) . . . . ?
N1 C1 C3 N2 -18.91(12) . . . . ?
N4 C1 C3 N2 98.18(11) . . . . ?
C5 C1 C3 N2 -140.76(11) . . . . ?
N1 C1 C3 C11 101.74(12) . . . . ?
N4 C1 C3 C11 -141.17(11) . . . . ?
C5 C1 C3 C11 -20.11(16) . . . . ?
C1 N4 C4 O2 174.15(13) . . . . ?
C1 N4 C4 N3 -5.21(15) . . . . ?
C3 N3 C4 O2 171.42(13) . . . . ?
C18 N3 C4 O2 16.4(2) . . . . ?
C3 N3 C4 N4 -9.21(15) . . . . ?
C18 N3 C4 N4 -164.22(12) . . . . ?
N1 C1 C5 C10 163.48(13) . . . . ?
N4 C1 C5 C10 34.11(18) . . . . ?
C3 C1 C5 C10 -80.46(16) . . . . ?
N1 C1 C5 C6 -18.74(18) . . . . ?
N4 C1 C5 C6 -148.12(13) . . . . ?
C3 C1 C5 C6 97.31(15) . . . . ?
C10 C5 C6 C7 0.2(2) . . . . ?
C1 C5 C6 C7 -177.57(14) . . . . ?
C5 C6 C7 C8 1.1(2) . . . . ?
C6 C7 C8 C9 -1.2(3) . . . . ?
C7 C8 C9 C10 0.0(3) . . . . ?
C6 C5 C10 C9 -1.4(2) . . . . ?
C1 C5 C10 C9 176.44(14) . . . . ?
C8 C9 C10 C5 1.3(2) . . . . ?
N3 C3 C11 C16 -26.01(18) . . . . ?
N2 C3 C11 C16 -155.16(13) . . . . ?
C1 C3 C11 C16 90.36(16) . . . . ?
N3 C3 C11 C12 157.08(12) . . . . ?
N2 C3 C11 C12 27.94(17) . . . . ?
C1 C3 C11 C12 -86.55(15) . . . . ?
C16 C11 C12 C13 0.4(2) . . . . ?
C3 C11 C12 C13 177.38(13) . . . . ?
C11 C12 C13 C14 -0.1(2) . . . . ?
C12 C13 C14 C15 -0.3(2) . . . . ?
C13 C14 C15 C16 0.3(2) . . . . ?
C14 C15 C16 C11 0.1(2) . . . . ?
C12 C11 C16 C15 -0.4(2) . . . . ?
C3 C11 C16 C15 -177.36(14) . . . . ?
